data_7232927
loop_
_publ_author_name
'Kodchakorn, Kanchanok'
'Nimmanpipug, Piyarat'
'Phongtamrug, Suttinun'
'Tashiro, Kohji'

_publ_section_title
;
 pH-induced conformational changes in histamine in the solid state
;
_journal_issue 34
_journal_name_full 'RSC Advances'
_journal_page_first 19375
_journal_paper_doi 10.1039/C9RA03418H
_journal_volume 9
_journal_year 2019
_chemical_formula_moiety 'C10 H9 Cl N4 Na'
_chemical_formula_sum 'C10 H9 Cl N4 Na'
_chemical_formula_weight 243.65
_chemical_name_systematic 'Histamine monocation'
_chemical_properties_physical Air-sensitive,Moisture-sensitive,Hygroscopic
_space_group_crystal_system monoclinic
_space_group_IT_number 14
_space_group_name_Hall '-P 2yn'
_space_group_name_H-M_alt 'P 1 21/n 1'
_symmetry_space_group_name_Hall '-P 2yn'
_symmetry_space_group_name_H-M 'P 1 21/n 1'
_atom_sites_solution_hydrogens geom
_atom_sites_solution_primary direct
_atom_sites_solution_secondary difmap
_audit_update_record
;
2019-05-28 deposited with the CCDC.    2019-06-05 downloaded from the CCDC.
;
_cell_angle_alpha 90.0000
_cell_angle_beta 92.3164(18)
_cell_angle_gamma 90.0000
_cell_formula_units_Z 2
_cell_length_a 4.6228(3)
_cell_length_b 9.2043(9)
_cell_length_c 17.4130(13)
_cell_measurement_reflns_used 4776
_cell_measurement_temperature 293
_cell_measurement_theta_max 27.43
_cell_measurement_theta_min 3.22
_cell_volume 740.31(10)
_computing_cell_refinement 'RAPID AUTO'
_computing_data_collection 'RAPID AUTO (Rigaku, ????)'
_computing_data_reduction 'RAPID AUTO'
_computing_molecular_graphics 'CrystalStructure 4.2'
_computing_publication_material 'CrystalStructure 4.2 (Rigaku, 2015)'
_computing_structure_refinement 'CRYSTALS (Carruthers, et al., 1999)'
_computing_structure_solution 'SIR92 (Altomare, et al., 1994)'
_diffrn_ambient_temperature 293
_diffrn_detector_area_resol_mean 10.000
_diffrn_measured_fraction_theta_full 0.998
_diffrn_measured_fraction_theta_max 0.998
_diffrn_measurement_device_type 'Rigaku R-AXIS RAPID'
_diffrn_measurement_method \w
_diffrn_radiation_type 'Mo K\a'
_diffrn_radiation_wavelength 0.71075
_diffrn_reflns_av_R_equivalents 0.0673
_diffrn_reflns_limit_h_max 5
_diffrn_reflns_limit_h_min -5
_diffrn_reflns_limit_k_max 11
_diffrn_reflns_limit_k_min -11
_diffrn_reflns_limit_l_max 22
_diffrn_reflns_limit_l_min -22
_diffrn_reflns_number 6937
_diffrn_reflns_theta_full 27.43
_diffrn_reflns_theta_max 27.43
_diffrn_reflns_theta_min 3.222
_diffrn_standards_number 0
_exptl_absorpt_coefficient_mu 0.268
_exptl_absorpt_correction_T_max 1.000
_exptl_absorpt_correction_T_min 0.377
_exptl_absorpt_correction_type multi-scan
_exptl_absorpt_process_details 'ABSCOR (Rigaku, 1995)'
_exptl_crystal_colour colorless
_exptl_crystal_density_diffrn 1.093
_exptl_crystal_density_method 'not measured'
_exptl_crystal_description histamine
_exptl_crystal_F_000 250.00
_exptl_crystal_size_max 0.100
_exptl_crystal_size_mid 0.100
_exptl_crystal_size_min 0.100
_refine_diff_density_max 0.711
_refine_diff_density_min -0.439
_refine_ls_extinction_method none
_refine_ls_goodness_of_fit_ref 1.194
_refine_ls_hydrogen_treatment constr
_refine_ls_number_parameters 92
_refine_ls_number_reflns 1170
_refine_ls_R_factor_gt 0.0579
_refine_ls_shift/su_max 0.000
_refine_ls_structure_factor_coef Fsqd
_refine_ls_weighting_details
;
    Chebychev polynomial with 3 parameters (Carruthers & Watkin, 1979)
    36479.9000    51270.5000    16954.8000
;
_refine_ls_weighting_scheme calc
_refine_ls_wR_factor_ref 0.0751
_reflns_number_gt 1170
_reflns_number_total 1675
_reflns_threshold_expression F^2^>4.0\s(F^2^)
_cod_data_source_file c9ra03418h2.cif
_cod_data_source_block histamine-A0-NaOH-capillary
_cod_original_cell_volume 740.32(10)
_cod_database_code 7232927

loop_
_space_group_symop_id
_space_group_symop_operation_xyz
1 +X,+Y,+Z
2 1/2-X,1/2+Y,1/2-Z
3 -X,-Y,-Z
4 -1/2+X,-1/2-Y,-1/2+Z

loop_
_atom_site_label
_atom_site_type_symbol
_atom_site_fract_x
_atom_site_fract_y
_atom_site_fract_z
_atom_site_U_iso_or_equiv
_atom_site_adp_type
_atom_site_occupancy
_atom_site_site_symmetry_multiplicity
_atom_site_calc_flag
_atom_site_refinement_flags
Cl1 Cl -0.13626(13) -0.01458(7) 0.39149(3) 0.03463(15) Uani 1 4 d .
N2 N 0.5877(4) 0.1996(2) 0.51821(12) 0.0325(5) Uani 1 4 d .
N4 N -0.0225(5) 0.5173(3) 0.26937(12) 0.0434(6) Uani 1 4 d .
N5 N 0.1766(4) 0.5781(2) 0.38155(12) 0.0338(6) Uani 1 4 d .
C1 C -0.0115(6) 0.6155(3) 0.32544(14) 0.0363(7) Uani 1 4 d .
C2 C 0.1712(6) 0.4098(3) 0.28938(15) 0.0444(8) Uani 1 4 d .
C4 C 0.3693(5) 0.2725(3) 0.46582(14) 0.0319(6) Uani 1 4 d .
C5 C 0.2946(5) 0.4483(3) 0.35862(13) 0.0307(6) Uani 1 4 d .
C6 C 0.5140(5) 0.3676(3) 0.40729(15) 0.0360(7) Uani 1 4 d .
H1 H -0.12377 0.69927 0.32564 0.0434 Uiso 1 4 calc R
H2 H 0.21383 0.32776 0.26078 0.0533 Uiso 1 4 calc R
H3 H 0.25282 0.19848 0.43971 0.0382 Uiso 1 4 calc R
H4 H 0.24642 0.33259 0.49663 0.0382 Uiso 1 4 calc R
H5 H 0.64115 0.43765 0.43307 0.0434 Uiso 1 4 calc R
H6 H 0.62545 0.30736 0.37363 0.0434 Uiso 1 4 calc R
H7 H 0.49242 0.13224 0.55083 0.0392 Uiso 1 4 calc R
H8 H 0.72416 0.14841 0.48812 0.0390 Uiso 1 4 calc R
H9 H 0.68774 0.27132 0.54927 0.0392 Uiso 1 4 calc R
H10 H -0.1412 0.52058 0.22499 0.0519 Uiso 1 4 calc R

loop_
_atom_site_aniso_label
_atom_site_aniso_U_11
_atom_site_aniso_U_22
_atom_site_aniso_U_33
_atom_site_aniso_U_12
_atom_site_aniso_U_13
_atom_site_aniso_U_23
Cl1 0.0404(3) 0.0362(3) 0.0270(3) -0.0019(3) -0.0036(2) -0.0015(2)
N2 0.0343(11) 0.0302(11) 0.0328(10) -0.0037(9) -0.0027(8) 0.0002(8)
N4 0.0473(12) 0.0545(15) 0.0276(11) -0.0001(12) -0.0072(9) -0.0027(10)
N5 0.0385(11) 0.0311(11) 0.0313(11) -0.0017(9) -0.0039(9) -0.0025(9)
C1 0.0424(14) 0.0329(14) 0.0332(13) 0.0001(11) -0.0041(11) 0.0016(10)
C2 0.0521(16) 0.0470(17) 0.0339(14) 0.0062(13) -0.0003(12) -0.0094(12)
C4 0.0294(12) 0.0316(13) 0.0344(13) -0.0031(10) -0.0030(10) 0.0009(10)
C5 0.0307(12) 0.0341(13) 0.0276(11) -0.0024(10) 0.0040(9) 0.0012(9)
C6 0.0307(13) 0.0397(15) 0.0379(13) -0.0014(11) 0.0022(10) 0.0043(11)

loop_
_atom_type_symbol
_atom_type_description
_atom_type_scat_dispersion_real
_atom_type_scat_dispersion_imag
_atom_type_scat_source
C C 0.0033 0.0016
;
International Tables for Crystallography
(Vol. C, Tables 4.2.6.8 and 6.1.1.4)
;
H H 0.0000 0.0000
;
International Tables for Crystallography
(Vol. C, Table 6.1.1.4)
;
N N 0.0061 0.0033
;
International Tables for Crystallography
(Vol. C, Tables 4.2.6.8 and 6.1.1.4)
;
Na Na 0.0362 0.0249
;
International Tables for Crystallography
(Vol. C, Tables 4.2.6.8 and 6.1.1.4)
;
Cl Cl 0.1484 0.1585
;
International Tables for Crystallography
(Vol. C, Tables 4.2.6.8 and 6.1.1.4)
;

loop_
_geom_angle_atom_site_label_1
_geom_angle_atom_site_label_2
_geom_angle_atom_site_label_3
_geom_angle
_geom_angle_publ_flag
C1 N4 C2 107.4(2) yes
C1 N5 C5 105.4(2) yes
N4 C1 N5 111.7(2) yes
N4 C2 C5 106.5(2) yes
N2 C4 C6 111.32(19) yes
N5 C5 C2 109.0(2) yes
N5 C5 C6 122.3(2) yes
C2 C5 C6 128.7(2) yes
C4 C6 C5 111.08(19) yes
C4 N2 H7 109.684 no
C4 N2 H8 109.294 no
C4 N2 H9 109.527 no
H7 N2 H8 109.440 no
H7 N2 H9 109.444 no
H8 N2 H9 109.439 no
C1 N4 H10 126.306 no
C2 N4 H10 126.324 no
N4 C1 H1 124.152 no
N5 C1 H1 124.167 no
N4 C2 H2 126.913 no
C5 C2 H2 126.576 no
N2 C4 H3 108.655 no
N2 C4 H4 108.357 no
C6 C4 H3 109.968 no
C6 C4 H4 109.026 no
H3 C4 H4 109.481 no
C4 C6 H5 110.334 no
C4 C6 H6 109.559 no
C5 C6 H5 108.513 no
C5 C6 H6 107.851 no
H5 C6 H6 109.449 no

loop_
_geom_bond_atom_site_label_1
_geom_bond_atom_site_label_2
_geom_bond_distance
_geom_bond_publ_flag
N2 C4 1.492(3) yes
N4 C1 1.330(3) yes
N4 C2 1.370(4) yes
N5 C1 1.327(3) yes
N5 C5 1.379(3) yes
C2 C5 1.360(3) yes
C4 C6 1.519(4) yes
C5 C6 1.493(3) yes
N2 H7 0.960 no
N2 H8 0.960 no
N2 H9 0.960 no
N4 H10 0.930 no
C1 H1 0.930 no
C2 H2 0.930 no
C4 H3 0.970 no
C4 H4 0.970 no
C6 H5 0.970 no
C6 H6 0.970 no

loop_
_geom_contact_atom_site_label_1
_geom_contact_atom_site_label_2
_geom_contact_distance
_geom_contact_publ_flag
_geom_contact_site_symmetry_2
N5 C4 3.279(3) no .
C1 C6 3.585(4) no .
C2 C4 3.413(4) no .
Cl1 N2 3.258(2) no 1_455
Cl1 N2 3.161(2) no 3_556
Cl1 N2 3.389(2) no 3_656
Cl1 N4 3.172(2) no 2_445
N2 Cl1 3.258(2) no 1_655
N2 Cl1 3.161(2) no 3_556
N2 Cl1 3.389(2) no 3_656
N2 N5 2.875(3) no 3_666
N4 Cl1 3.172(2) no 2_455
N4 C6 3.560(3) no 1_455
N5 N2 2.875(3) no 3_666
N5 C4 3.593(3) no 3_666
C1 C6 3.507(4) no 1_455
C4 N5 3.593(3) no 3_666
C6 N4 3.560(3) no 1_655
C6 C1 3.507(4) no 1_655
N2 H5 2.6623 no .
N2 H6 2.7179 no .
N5 H2 3.1289 no .
N5 H4 3.0288 no .
N5 H5 2.6328 no .
N5 H6 3.2491 no .
N5 H10 3.0898 no .
C1 H2 3.0755 no .
C2 H1 3.0703 no .
C2 H3 3.2708 no .
C2 H5 3.2567 no .
C2 H6 2.6836 no .
C5 H1 3.0525 no .
C5 H3 2.7090 no .
C5 H4 2.6460 no .
C5 H10 3.0882 no .
C6 H2 2.8780 no .
C6 H7 3.3123 no .
C6 H8 2.6240 no .
C6 H9 2.7171 no .
H1 H10 2.4025 no .
H2 H3 3.3333 no .
H2 H6 2.6861 no .
H2 H10 2.4798 no .
H3 H5 2.8459 no .
H3 H6 2.3358 no .
H3 H7 2.2736 no .
H3 H8 2.3499 no .
H3 H9 2.7967 no .
H4 H5 2.3776 no .
H4 H6 2.8310 no .
H4 H7 2.3448 no .
H4 H8 2.7928 no .
H4 H9 2.2736 no .
H5 H7 3.5628 no .
H5 H8 2.8503 no .
H5 H9 2.5395 no .
H6 H7 3.5568 no .
H6 H8 2.4999 no .
H6 H9 3.0783 no .
Cl1 H1 2.8741 no 1_545
Cl1 H3 3.5663 no 1_455
Cl1 H3 2.7684 no .
Cl1 H3 3.4530 no 3_556
Cl1 H4 3.5641 no 3_556
Cl1 H6 3.1723 no 1_455
Cl1 H7 3.5855 no 1_455
Cl1 H7 2.2419 no 3_556
Cl1 H7 3.2861 no 3_656
Cl1 H8 2.3635 no 1_455
Cl1 H8 3.0362 no 3_656
Cl1 H9 3.2825 no 3_656
Cl1 H10 2.2602 no 2_445
N2 H3 3.4151 no 1_655
N2 H4 3.3173 no 1_655
N2 H7 3.2981 no 3_656
N2 H8 3.5129 no 3_656
N4 H2 3.2463 no 2_555
N4 H5 3.3820 no 1_455
N4 H6 3.1491 no 1_455
N5 H1 3.5925 no 1_655
N5 H2 3.4324 no 2_555
N5 H4 3.0554 no 3_566
N5 H4 3.4398 no 3_666
N5 H5 2.9636 no 1_455
N5 H5 3.3062 no 3_666
N5 H6 3.5626 no 1_455
N5 H7 3.2696 no 3_666
N5 H8 3.4079 no 3_666
N5 H9 1.9247 no 3_666
C1 H2 2.8518 no 2_555
C1 H4 3.3586 no 3_566
C1 H5 3.0022 no 1_455
C1 H6 3.4172 no 1_455
C1 H9 2.7967 no 3_666
C2 H1 3.5330 no 2_545
C2 H5 3.5814 no 1_455
C2 H6 3.1154 no 1_455
C2 H10 3.5621 no 1_655
C4 H5 3.1979 no 3_666
C4 H8 3.2315 no 1_455
C4 H9 3.5225 no 1_455
C5 H5 3.3363 no 1_455
C5 H6 3.3740 no 1_455
C5 H9 3.0382 no 3_666
C6 H4 3.3896 no 3_666
C6 H5 3.4081 no 3_666
C6 H9 3.5416 no 3_666
H1 Cl1 2.8741 no 1_565
H1 N5 3.5925 no 1_455
H1 C2 3.5330 no 2_555
H1 H2 3.2821 no 2_455
H1 H2 2.7359 no 2_555
H1 H4 3.1823 no 3_566
H1 H5 3.2624 no 1_455
H1 H7 3.1989 no 3_566
H1 H9 3.4748 no 3_566
H1 H9 2.9199 no 3_666
H1 H10 3.2599 no 2_455
H2 N4 3.2463 no 2_545
H2 N5 3.4324 no 2_545
H2 C1 2.8518 no 2_545
H2 H1 3.2821 no 2_445
H2 H1 2.7359 no 2_545
H2 H6 3.4245 no 1_455
H2 H10 3.5466 no 1_655
H2 H10 3.4524 no 2_545
H3 Cl1 2.7684 no .
H3 Cl1 3.5663 no 1_655
H3 Cl1 3.4530 no 3_556
H3 N2 3.4151 no 1_455
H3 H5 3.5817 no 1_455
H3 H6 3.2357 no 1_455
H3 H7 3.2657 no 3_656
H3 H8 2.6575 no 1_455
H3 H8 3.4314 no 3_656
H3 H9 3.3639 no 1_455
H4 Cl1 3.5641 no 3_556
H4 N2 3.3173 no 1_455
H4 N5 3.0554 no 3_566
H4 N5 3.4398 no 3_666
H4 C1 3.3586 no 3_566
H4 C6 3.3896 no 3_666
H4 H1 3.1823 no 3_566
H4 H5 3.1207 no 1_455
H4 H5 2.4879 no 3_666
H4 H6 3.5192 no 1_455
H4 H8 2.9489 no 1_455
H4 H9 2.8319 no 1_455
H5 N4 3.3820 no 1_655
H5 N5 2.9636 no 1_655
H5 N5 3.3062 no 3_666
H5 C1 3.0022 no 1_655
H5 C2 3.5814 no 1_655
H5 C4 3.1979 no 3_666
H5 C5 3.3363 no 1_655
H5 C6 3.4081 no 3_666
H5 H1 3.2624 no 1_655
H5 H3 3.5817 no 1_655
H5 H4 3.1207 no 1_655
H5 H4 2.4879 no 3_666
H5 H5 2.9495 no 3_666
H5 H9 3.1015 no 3_666
H6 Cl1 3.1723 no 1_655
H6 N4 3.1491 no 1_655
H6 N5 3.5626 no 1_655
H6 C1 3.4172 no 1_655
H6 C2 3.1154 no 1_655
H6 C5 3.3740 no 1_655
H6 H2 3.4245 no 1_655
H6 H3 3.2357 no 1_655
H6 H4 3.5192 no 1_655
H6 H10 3.4554 no 1_655
H6 H10 3.1515 no 2_545
H7 Cl1 3.5855 no 1_655
H7 Cl1 2.2419 no 3_556
H7 Cl1 3.2861 no 3_656
H7 N2 3.2981 no 3_656
H7 N5 3.2696 no 3_666
H7 H1 3.1989 no 3_566
H7 H3 3.2657 no 3_656
H7 H7 3.0124 no 3_656
H7 H8 2.8426 no 3_656
H7 H10 3.4218 no 4_666
H8 Cl1 2.3635 no 1_655
H8 Cl1 3.0362 no 3_656
H8 N2 3.5129 no 3_656
H8 N5 3.4079 no 3_666
H8 C4 3.2315 no 1_655
H8 H3 2.6575 no 1_655
H8 H3 3.4314 no 3_656
H8 H4 2.9489 no 1_655
H8 H7 2.8426 no 3_656
H8 H8 3.4641 no 3_656
H9 Cl1 3.2825 no 3_656
H9 N5 1.9247 no 3_666
H9 C1 2.7967 no 3_666
H9 C4 3.5225 no 1_655
H9 C5 3.0382 no 3_666
H9 C6 3.5416 no 3_666
H9 H1 3.4748 no 3_566
H9 H1 2.9199 no 3_666
H9 H3 3.3639 no 1_655
H9 H4 2.8319 no 1_655
H9 H5 3.1015 no 3_666
H10 Cl1 2.2602 no 2_455
H10 C2 3.5621 no 1_455
H10 H1 3.2599 no 2_445
H10 H2 3.5466 no 1_455
H10 H2 3.4524 no 2_555
H10 H6 3.4554 no 1_455
H10 H6 3.1515 no 2_555
H10 H7 3.4218 no 4_565

loop_
_geom_hbond_atom_site_label_D
_geom_hbond_atom_site_label_H
_geom_hbond_atom_site_label_A
_geom_hbond_site_symmetry_A
_geom_hbond_distance_DA
_geom_hbond_distance_DH
_geom_hbond_distance_HA
_geom_hbond_angle_DHA
_geom_hbond_publ_flag
N2 H7 Cl1 3_556 3.161(2) 0.960 2.242 160.0 no
N2 H8 Cl1 1_655 3.258(2) 0.960 2.363 154.8 no
N2 H9 N5 3_666 2.875(3) 0.960 1.925 170.0 no
N4 H10 Cl1 2_455 3.172(2) 0.930 2.260 166.6 no

loop_
_geom_torsion_atom_site_label_1
_geom_torsion_atom_site_label_2
_geom_torsion_atom_site_label_3
_geom_torsion_atom_site_label_4
_geom_torsion
_geom_torsion_publ_flag
C1 N4 C2 C5 0.1(3) no
C2 N4 C1 N5 -0.6(3) no
C1 N5 C5 C2 -0.7(2) no
C1 N5 C5 C6 -178.69(19) no
C5 N5 C1 N4 0.8(3) no
N4 C2 C5 N5 0.4(3) no
N4 C2 C5 C6 178.2(2) no
N2 C4 C6 C5 -176.02(17) no
N5 C5 C6 C4 84.4(3) no
C2 C5 C6 C4 -93.1(3) no
